data_2105371
loop_
_publ_author_name
'Khodadad, P.'
'Toffoli, P.'
'Rodier, N.'

_publ_section_title
;
 Structure cristalline du pyrothiophosphate d'argent, Ag4 P2 S7
;
_journal_name_full 'Acta Crystallographica B (24,1968-38,1982)'
_journal_page_first 1492
_journal_page_last 1494
_journal_paper_doi 10.1107/S0567740877006360
_journal_volume 33
_journal_year 1977
_chemical_formula_sum 'Ag4 P2 S7'
_chemical_name_systematic 'Ag4 (P2 S7)'
_space_group_IT_number 15
_symmetry_space_group_name_Hall '-C 2yc'
_symmetry_space_group_name_H-M 'C 1 2/c 1'
_cell_angle_alpha 90
_cell_angle_beta 141.7
_cell_angle_gamma 90
_cell_formula_units_Z 4
_cell_length_a 16.672
_cell_length_b 6.534
_cell_length_c 16.211
_cell_volume 1094.494
_citation_journal_id_ASTM ACBCAR
_cod_data_source_file silver3-x_172.cif
_cod_data_source_block Ag4P2S7
_cod_original_cell_volume 1094.495
_cod_database_code 2105371

loop_
_symmetry_equiv_pos_as_xyz
x,y,z
-x,y,-z+1/2
-x,-y,-z
x,-y,z-1/2
x+1/2,y+1/2,z
-x+1/2,y+1/2,-z+1/2
-x+1/2,-y+1/2,-z
x+1/2,-y+1/2,z-1/2

loop_
_atom_site_label
_atom_site_type_symbol
_atom_site_fract_x
_atom_site_fract_y
_atom_site_fract_z
_atom_site_occupancy
_atom_site_U_iso_or_equiv
S2 S-2 0.8256 0.0603 0.2643 1 0.0
Ag2 Ag+1 0.96052 0.2189 0.01287 1 0.0
Ag1 Ag+1 0.74521 0.3006 0.08649 1 0.0
S4 S-2 0.4937 0.1331 0.5963 1 0.0
S3 S-2 0.7564 0.1832 0.9345 1 0.0
P1 P+5 0.6087 0.325 0.7528 1 0.0
S1 S-2 0 0.0035 0.25 1 0.0
